data_1507845
loop_
_publ_author_name
'Sakamoto, Tsubasa'
'Mori, Keiji'
'Akiyama, Takahiko'

_publ_section_title
;
 Chiral phosphoric acid catalyzed enantioselective transfer deuteration of
 ketimines by use of benzothiazoline as a deuterium donor: synthesis of
 optically active deuterated amines.
;
_journal_issue 13
_journal_name_full 'Organic letters'
_journal_page_first 3312
_journal_page_last 3315
_journal_paper_doi 10.1021/ol3012869
_journal_volume 14
_journal_year 2012
_chemical_formula_sum 'C22 H21 Br N O3'
_chemical_formula_weight 427.31
_chemical_name_systematic
; 
 ? 
;
_space_group_IT_number 4
_symmetry_cell_setting monoclinic
_symmetry_space_group_name_Hall 'P 2yb'
_symmetry_space_group_name_H-M 'P 1 21 1'
_atom_sites_solution_hydrogens geom
_atom_sites_solution_primary direct
_atom_sites_solution_secondary difmap
_audit_creation_method SHELXL-97
_cell_angle_alpha 90.00
_cell_angle_beta 113.897(5)
_cell_angle_gamma 90.00
_cell_formula_units_Z 2
_cell_length_a 13.467(7)
_cell_length_b 5.711(3)
_cell_length_c 13.534(7)
_cell_measurement_reflns_used 1578
_cell_measurement_temperature 123
_cell_measurement_theta_max 25.86
_cell_measurement_theta_min 2.77
_cell_volume 951.7(9)
_computing_cell_refinement 'APEX2 (Bruker AXS, 2006)'
_computing_data_collection 'APEX2 (Bruker AXS, 2006)'
_computing_data_reduction 'SAINT (Bruker AXS, 2004)'
_computing_molecular_graphics 'XSHEL (Bruker AXS,2002)'
_computing_publication_material 'XCIF (Bruker AXS, 2001)'
_computing_structure_refinement 'SHELXL-97 (Sheldrick, 1997)'
_computing_structure_solution 'SHELXS-97 (Sheldrick, 1997)'
_diffrn_ambient_temperature 123
_diffrn_detector_area_resol_mean 8.333
_diffrn_measured_fraction_theta_full 0.978
_diffrn_measured_fraction_theta_max 0.978
_diffrn_measurement_device_type 'Bruker APEXII CCD area detector'
_diffrn_measurement_method 'phi and omega scans'
_diffrn_radiation_monochromator 'Bruker Helios multilayer confocal mirror'
_diffrn_radiation_source 'Bruker TXS fine-focus rotating anode'
_diffrn_radiation_type MoK\a
_diffrn_radiation_wavelength 0.71073
_diffrn_reflns_av_R_equivalents 0.0701
_diffrn_reflns_av_sigmaI/netI 0.1991
_diffrn_reflns_limit_h_max 17
_diffrn_reflns_limit_h_min -17
_diffrn_reflns_limit_k_max 7
_diffrn_reflns_limit_k_min -7
_diffrn_reflns_limit_l_max 12
_diffrn_reflns_limit_l_min -17
_diffrn_reflns_number 5144
_diffrn_reflns_theta_full 27.57
_diffrn_reflns_theta_max 27.57
_diffrn_reflns_theta_min 1.65
_exptl_absorpt_coefficient_mu 2.182
_exptl_absorpt_correction_T_max 0.8113
_exptl_absorpt_correction_T_min 0.7355
_exptl_absorpt_correction_type empirical
_exptl_absorpt_process_details
;
SADABS Sheldrick 1996
;
_exptl_crystal_colour colorless
_exptl_crystal_density_diffrn 1.491
_exptl_crystal_density_method 'not measured'
_exptl_crystal_description needle
_exptl_crystal_F_000 438
_exptl_crystal_size_max 0.15
_exptl_crystal_size_mid 0.10
_exptl_crystal_size_min 0.10
_refine_diff_density_max 1.860
_refine_diff_density_min -1.547
_refine_diff_density_rms 0.156
_refine_ls_abs_structure_details 'Flack H D (1983), Acta Cryst. A39, 876-881'
_refine_ls_abs_structure_Flack 0.038(19)
_refine_ls_extinction_method none
_refine_ls_goodness_of_fit_ref 1.045
_refine_ls_hydrogen_treatment mixed
_refine_ls_matrix_type full
_refine_ls_number_parameters 249
_refine_ls_number_reflns 3835
_refine_ls_number_restraints 2
_refine_ls_restrained_S_all 1.045
_refine_ls_R_factor_all 0.1254
_refine_ls_R_factor_gt 0.0827
_refine_ls_shift/su_max 0.000
_refine_ls_shift/su_mean 0.000
_refine_ls_structure_factor_coef Fsqd
_refine_ls_weighting_details 'calc w=1/[\s^2^(Fo^2^)+(0.0927P)^2^+0.0000P] where P=(Fo^2^+2Fc^2^)/3'
_refine_ls_weighting_scheme calc
_refine_ls_wR_factor_gt 0.1922
_refine_ls_wR_factor_ref 0.2236
_reflns_number_gt 2729
_reflns_number_total 3835
_reflns_threshold_expression >2sigma(I)
_cod_data_source_file ol3012869_si_002.cif
_cod_data_source_block shelxl
_cod_depositor_comments
;
The following automatic conversions were performed:

'_symmetry_cell_setting' value 'Monoclinic' changed to 'monoclinic'
according to /home/saulius/struct/CIF-dictionaries/cif_core.dic
dictionary named 'cif_core.dic' version 2.4.1 from 2010-06-29.

Automatic conversion script
Id: cif_fix_values 1891 2012-01-12 08:04:46Z andrius 

 Adding full bibliography for 1507845.cif.
;
_cod_original_cell_volume 951.6(8)
_cod_original_sg_symbol_H-M 'P2(1)   '
_cod_database_code 1507845

loop_
_symmetry_equiv_pos_as_xyz
'x, y, z'
'-x, y+1/2, -z'

loop_
_atom_site_label
_atom_site_type_symbol
_atom_site_fract_x
_atom_site_fract_y
_atom_site_fract_z
_atom_site_U_iso_or_equiv
_atom_site_adp_type
_atom_site_occupancy
_atom_site_symmetry_multiplicity
_atom_site_calc_flag
_atom_site_refinement_flags
_atom_site_disorder_assembly
_atom_site_disorder_group
Br1 Br 1.13779(6) 1.05683(14) 0.07604(5) 0.0399(3) Uani 1 1 d . A 2
C1 C 0.6876(5) 0.4585(10) 0.4897(6) 0.0208(13) Uani 1 1 d . A 2
C2 C 0.6322(6) 0.2624(11) 0.5012(6) 0.0266(15) Uani 1 1 d . A 2
H2 H 0.6197 0.1345 0.4528 0.032 Uiso 1 1 calc R A 2
C3 C 0.5948(6) 0.2518(12) 0.5831(6) 0.0304(16) Uani 1 1 d . A 2
H3 H 0.5562 0.1175 0.5896 0.036 Uiso 1 1 calc R A 2
C4 C 0.6135(6) 0.4362(13) 0.6551(6) 0.0287(15) Uani 1 1 d . A 2
H4 H 0.5890 0.4273 0.7117 0.034 Uiso 1 1 calc R A 2
C5 C 0.6685(7) 0.6352(13) 0.6440(6) 0.0314(16) Uani 1 1 d . A 2
H5 H 0.6807 0.7633 0.6923 0.038 Uiso 1 1 calc R A 2
C6 C 0.7056(6) 0.6446(11) 0.5612(6) 0.0231(13) Uani 1 1 d . A 2
H6 H 0.7434 0.7793 0.5537 0.028 Uiso 1 1 calc R A 2
C7 C 0.7306(5) 0.4739(11) 0.4014(5) 0.0203(12) Uani 1 1 d . A 2
H7 H 0.7061 0.6260 0.3624 0.024 Uiso 1 1 calc R A 2
C8 C 0.8550(6) 0.4755(13) 0.4569(6) 0.0252(14) Uani 1 1 d . A 2
H8A H 0.8785 0.5881 0.5178 0.030 Uiso 1 1 calc R A 2
H8B H 0.8809 0.3181 0.4870 0.030 Uiso 1 1 calc R A 2
C9 C 0.5957(6) 0.2658(11) 0.2418(6) 0.0222(13) Uani 1 1 d . A 2
C10 C 0.5733(5) 0.0762(13) 0.1705(5) 0.0253(12) Uani 1 1 d . A 2
H10 H 0.6278 -0.0384 0.1811 0.030 Uiso 1 1 calc R A 2
C11 C 0.4723(5) 0.0526(15) 0.0842(5) 0.0280(13) Uani 1 1 d . A 2
H11 H 0.4586 -0.0794 0.0378 0.034 Uiso 1 1 calc R A 2
C12 C 0.3919(6) 0.2186(11) 0.0651(6) 0.0227(13) Uani 1 1 d . A 2
C13 C 0.4129(6) 0.4091(11) 0.1357(6) 0.0233(13) Uani 1 1 d . A 2
H13 H 0.3581 0.5234 0.1243 0.028 Uiso 1 1 calc R A 2
C14 C 0.5115(6) 0.4326(11) 0.2209(6) 0.0228(13) Uani 1 1 d . A 2
H14 H 0.5240 0.5641 0.2674 0.027 Uiso 1 1 calc R A 2
C15 C 0.2707(6) 0.0199(12) -0.0922(6) 0.0303(16) Uani 1 1 d . A 2
H15A H 0.3190 0.0291 -0.1302 0.046 Uiso 1 1 calc R A 2
H15B H 0.1950 0.0257 -0.1448 0.046 Uiso 1 1 calc R A 2
H15C H 0.2838 -0.1274 -0.0517 0.046 Uiso 1 1 calc R A 2
C16 C 0.9050(6) 0.7692(11) 0.3628(6) 0.0233(14) Uani 1 1 d . A 2
C17 C 0.9601(6) 0.8265(11) 0.2905(6) 0.0237(14) Uani 1 1 d . A 2
C18 C 0.9354(6) 1.0382(14) 0.2356(6) 0.0312(15) Uani 1 1 d . A 2
H18 H 0.8834 1.1397 0.2439 0.037 Uiso 1 1 calc R A 2
C19 C 0.9861(7) 1.1027(13) 0.1686(6) 0.0345(17) Uani 1 1 d . A 2
H19 H 0.9674 1.2442 0.1283 0.041 Uiso 1 1 calc R A 2
C20 C 1.0646(7) 0.9547(14) 0.1621(6) 0.0325(16) Uani 1 1 d . A 2
C21 C 1.0918(7) 0.7471(13) 0.2158(7) 0.0327(16) Uani 1 1 d . A 2
H21 H 1.1468 0.6504 0.2104 0.039 Uiso 1 1 calc R A 2
C22 C 1.0362(6) 0.6801(11) 0.2795(6) 0.0283(15) Uani 1 1 d . A 2
H22 H 1.0512 0.5328 0.3152 0.034 Uiso 1 1 calc R A 2
N1 N 0.6987(5) 0.2893(9) 0.3233(5) 0.0258(12) Uani 1 1 d D A 2
O1 O 0.2918(4) 0.2121(8) -0.0193(4) 0.0264(11) Uani 1 1 d . A 2
O2 O 0.9047(4) 0.5399(9) 0.3826(4) 0.0235(9) Uani 1 1 d . A 2
O3 O 0.8649(4) 0.9149(8) 0.4004(5) 0.0284(11) Uani 1 1 d . A 2
H1H H 0.739(6) 0.160(9) 0.333(7) 0.04(2) Uiso 1 1 d D B 2

loop_
_atom_site_aniso_label
_atom_site_aniso_U_11
_atom_site_aniso_U_22
_atom_site_aniso_U_33
_atom_site_aniso_U_23
_atom_site_aniso_U_13
_atom_site_aniso_U_12
Br1 0.0415(5) 0.0521(5) 0.0304(4) -0.0011(4) 0.0189(3) -0.0134(4)
C1 0.017(3) 0.015(3) 0.032(4) 0.002(2) 0.012(3) 0.005(2)
C2 0.021(4) 0.017(3) 0.038(4) -0.005(3) 0.008(3) -0.002(2)
C3 0.031(4) 0.022(3) 0.037(4) 0.007(3) 0.014(3) 0.001(3)
C4 0.024(4) 0.037(4) 0.028(4) -0.001(3) 0.014(3) 0.006(3)
C5 0.033(4) 0.030(3) 0.030(4) 0.003(3) 0.012(3) 0.008(3)
C6 0.027(4) 0.016(2) 0.029(4) 0.002(3) 0.015(3) 0.002(2)
C7 0.023(3) 0.016(2) 0.019(3) 0.001(2) 0.005(3) 0.002(2)
C8 0.021(4) 0.031(3) 0.021(3) 0.003(3) 0.005(3) 0.002(3)
C9 0.015(3) 0.026(3) 0.025(3) 0.002(3) 0.008(3) 0.002(2)
C10 0.022(3) 0.020(3) 0.037(3) -0.008(3) 0.015(3) 0.005(3)
C11 0.025(3) 0.033(3) 0.026(3) -0.009(4) 0.011(2) 0.003(3)
C12 0.024(4) 0.022(3) 0.023(3) -0.002(2) 0.011(3) 0.000(2)
C13 0.025(4) 0.021(3) 0.029(4) 0.001(2) 0.016(3) 0.002(2)
C14 0.024(4) 0.017(3) 0.030(4) 0.001(2) 0.014(3) 0.004(2)
C15 0.029(4) 0.030(4) 0.027(3) -0.007(3) 0.006(3) 0.002(3)
C16 0.020(4) 0.020(3) 0.024(3) 0.000(2) 0.004(3) 0.001(2)
C17 0.017(3) 0.024(3) 0.027(4) -0.002(3) 0.006(3) -0.005(2)
C18 0.030(4) 0.029(4) 0.036(4) 0.001(3) 0.014(3) 0.001(3)
C19 0.034(4) 0.032(4) 0.036(4) 0.006(3) 0.013(3) -0.001(3)
C20 0.034(4) 0.037(3) 0.023(4) 0.001(3) 0.008(3) -0.011(3)
C21 0.034(4) 0.032(4) 0.037(4) -0.004(3) 0.018(4) -0.001(3)
C22 0.026(4) 0.022(3) 0.037(4) 0.000(3) 0.013(3) -0.002(3)
N1 0.025(3) 0.025(3) 0.026(3) -0.003(2) 0.008(3) 0.010(2)
O1 0.024(3) 0.028(2) 0.025(3) -0.003(2) 0.007(2) 0.0015(19)
O2 0.020(2) 0.025(2) 0.025(2) 0.003(2) 0.0088(17) 0.001(2)
O3 0.027(3) 0.020(2) 0.041(3) 0.001(2) 0.017(2) 0.0038(18)

loop_
_atom_type_symbol
_atom_type_description
_atom_type_scat_dispersion_real
_atom_type_scat_dispersion_imag
_atom_type_scat_source
C C 0.0033 0.0016 'International Tables Vol C Tables 4.2.6.8 and 6.1.1.4'
H H 0.0000 0.0000 'International Tables Vol C Tables 4.2.6.8 and 6.1.1.4'
N N 0.0061 0.0033 'International Tables Vol C Tables 4.2.6.8 and 6.1.1.4'
O O 0.0106 0.0060 'International Tables Vol C Tables 4.2.6.8 and 6.1.1.4'
Br Br -0.2901 2.4595 'International Tables Vol C Tables 4.2.6.8 and 6.1.1.4'

loop_
_geom_angle_atom_site_label_1
_geom_angle_atom_site_label_2
_geom_angle_atom_site_label_3
_geom_angle
C2 C1 C6 119.3(6)
C2 C1 C7 121.7(6)
C6 C1 C7 119.0(5)
C1 C2 C3 120.6(6)
C1 C2 H2 119.7
C3 C2 H2 119.7
C4 C3 C2 120.4(6)
C4 C3 H3 119.8
C2 C3 H3 119.8
C3 C4 C5 119.6(7)
C3 C4 H4 120.2
C5 C4 H4 120.2
C4 C5 C6 119.6(7)
C4 C5 H5 120.2
C6 C5 H5 120.2
C1 C6 C5 120.6(6)
C1 C6 H6 119.7
C5 C6 H6 119.7
N1 C7 C1 116.1(5)
N1 C7 C8 107.9(5)
C1 C7 C8 107.6(5)
N1 C7 H7 108.3
C1 C7 H7 108.3
C8 C7 H7 108.3
O2 C8 C7 112.2(5)
O2 C8 H8A 109.2
C7 C8 H8A 109.2
O2 C8 H8B 109.2
C7 C8 H8B 109.2
H8A C8 H8B 107.9
N1 C9 C10 119.4(6)
N1 C9 C14 123.7(6)
C10 C9 C14 116.8(6)
C11 C10 C9 121.1(6)
C11 C10 H10 119.4
C9 C10 H10 119.4
C12 C11 C10 120.9(7)
C12 C11 H11 119.5
C10 C11 H11 119.5
O1 C12 C11 124.7(6)
O1 C12 C13 116.6(6)
C11 C12 C13 118.7(6)
C14 C13 C12 120.7(6)
C14 C13 H13 119.7
C12 C13 H13 119.7
C13 C14 C9 121.8(6)
C13 C14 H14 119.1
C9 C14 H14 119.1
O1 C15 H15A 109.5
O1 C15 H15B 109.5
H15A C15 H15B 109.5
O1 C15 H15C 109.5
H15A C15 H15C 109.5
H15B C15 H15C 109.5
O3 C16 O2 123.4(6)
O3 C16 C17 123.6(6)
O2 C16 C17 113.0(5)
C22 C17 C18 119.9(6)
C22 C17 C16 122.0(6)
C18 C17 C16 118.1(6)
C17 C18 C19 120.4(7)
C17 C18 H18 119.8
C19 C18 H18 119.8
C20 C19 C18 118.1(7)
C20 C19 H19 121.0
C18 C19 H19 121.0
C21 C20 C19 123.0(7)
C21 C20 Br1 120.1(6)
C19 C20 Br1 116.9(6)
C20 C21 C22 118.1(7)
C20 C21 H21 121.0
C22 C21 H21 121.0
C17 C22 C21 120.4(6)
C17 C22 H22 119.8
C21 C22 H22 119.8
C9 N1 C7 124.3(5)
C9 N1 H1H 113(6)
C7 N1 H1H 121(6)
C12 O1 C15 116.8(5)
C16 O2 C8 115.0(5)

loop_
_geom_bond_atom_site_label_1
_geom_bond_atom_site_label_2
_geom_bond_distance
Br1 C20 1.896(7)
C1 C2 1.388(9)
C1 C6 1.390(9)
C1 C7 1.528(9)
C2 C3 1.392(11)
C2 H2 0.9500
C3 C4 1.387(10)
C3 H3 0.9500
C4 C5 1.398(11)
C4 H4 0.9500
C5 C6 1.401(10)
C5 H5 0.9500
C6 H6 0.9500
C7 N1 1.430(8)
C7 C8 1.534(9)
C7 H7 1.0000
C8 O2 1.463(8)
C8 H8A 0.9900
C8 H8B 0.9900
C9 N1 1.385(9)
C9 C10 1.400(9)
C9 C14 1.418(9)
C10 C11 1.395(9)
C10 H10 0.9500
C11 C12 1.382(10)
C11 H11 0.9500
C12 O1 1.370(9)
C12 C13 1.399(9)
C13 C14 1.368(11)
C13 H13 0.9500
C14 H14 0.9500
C15 O1 1.426(8)
C15 H15A 0.9800
C15 H15B 0.9800
C15 H15C 0.9800
C16 O3 1.211(8)
C16 O2 1.337(8)
C16 C17 1.484(10)
C17 C22 1.377(10)
C17 C18 1.387(10)
C18 C19 1.388(10)
C18 H18 0.9500
C19 C20 1.384(11)
C19 H19 0.9500
C20 C21 1.361(11)
C21 C22 1.405(10)
C21 H21 0.9500
C22 H22 0.9500
N1 H1H 0.898(10)

loop_
_cod_related_entry_id
_cod_related_entry_code
_cod_related_entry_database
1 30651944 ChemSpider
